data_4342927
loop_
_publ_author_name
'Butschke, Burkhard'
'Fillman, Kathlyn L.'
'Bendikov, Tatyana'
'Shimon, Linda J. W.'
'Diskin-Posner, Yael'
'Leitus, Gregory'
'Gorelsky, Serge I.'
'Neidig, Michael L.'
'Milstein, David'

_publ_section_title
;
 How Innocent are Potentially Redox Non-Innocent Ligands? Electronic
 Structure and Metal Oxidation States in Iron-PNN Complexes as a
 Representative Case Study.
;
_journal_issue 10
_journal_name_full 'Inorganic chemistry'
_journal_page_first 4909
_journal_page_last 4926
_journal_paper_doi 10.1021/acs.inorgchem.5b00509
_journal_volume 54
_journal_year 2015
_chemical_formula_moiety 'C27 H38 Fe N2 O2 P, B F4 '
_chemical_formula_sum 'C27 H38 B F4 Fe N2 O2 P'
_chemical_formula_weight 596.22
_chemical_name_systematic
;
 ?
;
_space_group_crystal_system triclinic
_space_group_IT_number 2
_space_group_name_Hall '-P 1'
_space_group_name_H-M_alt 'P -1'
_symmetry_space_group_name_Hall '-P 1'
_symmetry_space_group_name_H-M 'P -1'
_atom_sites_solution_hydrogens mixed
_audit_creation_method SHELXL-2013
_cell_angle_alpha 70.01(3)
_cell_angle_beta 74.91(3)
_cell_angle_gamma 77.01(3)
_cell_formula_units_Z 2
_cell_length_a 8.1946(16)
_cell_length_b 13.743(3)
_cell_length_c 14.154(3)
_cell_measurement_reflns_used 62247
_cell_measurement_temperature 100(2)
_cell_measurement_theta_max 27.88
_cell_measurement_theta_min 2.0
_cell_volume 1430.0(6)
_computing_cell_refinement 'Bruker Apex2'
_computing_data_collection 'Bruker Apex2'
_computing_data_reduction 'Bruker Apex2'
_computing_structure_refinement 'SHELXL-2013 (Sheldrick, 2013)'
_computing_structure_solution 'SHELXL-97 (Sheldrick)'
_diffrn_ambient_temperature 100(2)
_diffrn_measured_fraction_theta_full 0.997
_diffrn_measured_fraction_theta_max 0.998
_diffrn_measurement_device_type 'Bruker KappaApexII CCD'
_diffrn_measurement_method 'phi and omega scans'
_diffrn_radiation_type MoK\a
_diffrn_radiation_wavelength 0.71073
_diffrn_reflns_av_R_equivalents 0.0333
_diffrn_reflns_av_unetI/netI 0.0169
_diffrn_reflns_laue_measured_fraction_full 0.997
_diffrn_reflns_laue_measured_fraction_max 0.998
_diffrn_reflns_limit_h_max 10
_diffrn_reflns_limit_h_min -10
_diffrn_reflns_limit_k_max 18
_diffrn_reflns_limit_k_min -18
_diffrn_reflns_limit_l_max 18
_diffrn_reflns_limit_l_min -18
_diffrn_reflns_number 62247
_diffrn_reflns_point_group_measured_fraction_full 0.997
_diffrn_reflns_point_group_measured_fraction_max 0.998
_diffrn_reflns_theta_full 25.242
_diffrn_reflns_theta_max 27.877
_diffrn_reflns_theta_min 2.719
_diffrn_source 'sealed tube'
_exptl_absorpt_coefficient_mu 0.636
_exptl_absorpt_correction_T_max 0.9050
_exptl_absorpt_correction_T_min 0.8886
_exptl_absorpt_correction_type multi-scan
_exptl_absorpt_process_details 'Bruker Apex2'
_exptl_crystal_colour orange
_exptl_crystal_density_diffrn 1.385
_exptl_crystal_description prism
_exptl_crystal_F_000 624
_exptl_crystal_size_max 0.190
_exptl_crystal_size_mid 0.180
_exptl_crystal_size_min 0.160
_refine_diff_density_max 0.863
_refine_diff_density_min -0.591
_refine_diff_density_rms 0.052
_refine_ls_extinction_method none
_refine_ls_goodness_of_fit_ref 1.017
_refine_ls_hydrogen_treatment mixed
_refine_ls_matrix_type full
_refine_ls_number_parameters 357
_refine_ls_number_reflns 6798
_refine_ls_number_restraints 0
_refine_ls_restrained_S_all 1.017
_refine_ls_R_factor_all 0.0304
_refine_ls_R_factor_gt 0.0287
_refine_ls_shift/su_max 0.002
_refine_ls_shift/su_mean 0.000
_refine_ls_structure_factor_coef Fsqd
_refine_ls_weighting_details 'w=1/[\s^2^(Fo^2^)+(0.0353P)^2^+0.9703P] where P=(Fo^2^+2Fc^2^)/3'
_refine_ls_weighting_scheme calc
_refine_ls_wR_factor_gt 0.0730
_refine_ls_wR_factor_ref 0.0742
_reflns_Friedel_coverage 0.000
_reflns_number_gt 6430
_reflns_number_total 6798
_reflns_threshold_expression 'I > 2\s(I)'
_cod_data_source_file ic5b00509_si_002.cif
_cod_data_source_block compound5
_cod_depositor_comments 'Adding full bibliography for 4342923--4342928.cif.'
_cod_database_code 4342927
_shelx_space_group_comment
;
The symmetry employed for this shelxl refinement is uniquely defined
by the following loop, which should always be used as a source of
symmetry information in preference to the above space-group names.
They are only intended as comments.
;
_shelx_estimated_absorpt_t_min 0.889
_shelx_estimated_absorpt_t_max 0.905
_shelxl_version_number 2013-4

loop_
_space_group_symop_operation_xyz
'x, y, z'
'-x, -y, -z'

loop_
_atom_site_label
_atom_site_type_symbol
_atom_site_fract_x
_atom_site_fract_y
_atom_site_fract_z
_atom_site_U_iso_or_equiv
_atom_site_adp_type
_atom_site_occupancy
_atom_site_site_symmetry_order
_atom_site_calc_flag
_atom_site_refinement_flags_posn
_atom_site_refinement_flags_adp
Fe2 Fe 0.13284(2) 0.26203(2) 0.25604(2) 0.01140(6) Uani 1 1 d . .
H1 H -0.006(2) 0.2242(14) 0.3341(14) 0.028(5) Uiso 1 1 d . .
P3 P 0.04888(4) 0.17097(2) 0.17803(2) 0.01219(7) Uani 1 1 d . .
O2 O 0.42990(13) 0.34562(8) 0.10155(8) 0.0228(2) Uani 1 1 d . .
O1 O 0.31485(13) 0.07781(8) 0.38362(8) 0.0246(2) Uani 1 1 d . .
N1 N -0.02909(13) 0.37749(8) 0.18853(8) 0.0128(2) Uani 1 1 d . .
N2 N 0.10733(13) 0.36068(8) 0.33553(8) 0.0130(2) Uani 1 1 d . .
C1 C -0.03715(17) 0.28058(10) 0.07640(10) 0.0156(2) Uani 1 1 d . .
H1A H 0.0528 0.2958 0.0135 0.019 Uiso 1 1 calc R U
H1B H -0.1333 0.2613 0.0597 0.019 Uiso 1 1 calc R U
C2 C -0.09790(16) 0.37568(10) 0.11257(9) 0.0141(2) Uani 1 1 d . .
C3 C -0.21876(16) 0.45845(10) 0.07174(10) 0.0170(2) Uani 1 1 d . .
H3 H -0.2677 0.4564 0.0187 0.020 Uiso 1 1 calc R U
C4 C -0.26661(17) 0.54365(10) 0.10939(10) 0.0184(3) Uani 1 1 d . .
H4 H -0.3508 0.5997 0.0835 0.022 Uiso 1 1 calc R U
C5 C -0.19038(17) 0.54650(10) 0.18544(10) 0.0169(2) Uani 1 1 d . .
H5 H -0.2186 0.6054 0.2104 0.020 Uiso 1 1 calc R U
C6 C -0.07264(16) 0.46180(10) 0.22407(9) 0.0143(2) Uani 1 1 d . .
C7 C 0.00925(16) 0.44916(10) 0.30917(9) 0.0142(2) Uani 1 1 d . .
C8 C -0.02793(18) 0.53241(10) 0.36015(10) 0.0188(3) Uani 1 1 d . .
H8A H -0.1463 0.5357 0.3986 0.028 Uiso 1 1 calc R U
H8B H -0.0120 0.6001 0.3081 0.028 Uiso 1 1 calc R U
H8C H 0.0500 0.5162 0.4074 0.028 Uiso 1 1 calc R U
C9 C -0.14127(17) 0.10397(10) 0.25680(10) 0.0170(2) Uani 1 1 d . .
C10 C -0.28945(17) 0.18858(11) 0.28085(11) 0.0223(3) Uani 1 1 d . .
H10A H -0.3259 0.2337 0.2172 0.033 Uiso 1 1 calc R U
H10B H -0.2514 0.2309 0.3121 0.033 Uiso 1 1 calc R U
H10C H -0.3855 0.1551 0.3285 0.033 Uiso 1 1 calc R U
C11 C -0.20364(19) 0.04618(12) 0.19996(12) 0.0241(3) Uani 1 1 d . .
H11A H -0.3099 0.0200 0.2412 0.036 Uiso 1 1 calc R U
H11B H -0.1163 -0.0128 0.1890 0.036 Uiso 1 1 calc R U
H11C H -0.2245 0.0946 0.1335 0.036 Uiso 1 1 calc R U
C12 C -0.10121(19) 0.02720(11) 0.35938(11) 0.0221(3) Uani 1 1 d . .
H12A H -0.2011 -0.0071 0.3990 0.033 Uiso 1 1 calc R U
H12B H -0.0733 0.0657 0.3986 0.033 Uiso 1 1 calc R U
H12C H -0.0037 -0.0258 0.3459 0.033 Uiso 1 1 calc R U
C13 C 0.20775(17) 0.08504(10) 0.10702(10) 0.0175(2) Uani 1 1 d . .
C14 C 0.2472(2) -0.02503(11) 0.18075(12) 0.0261(3) Uani 1 1 d . .
H14A H 0.1460 -0.0602 0.2027 0.039 Uiso 1 1 calc R U
H14B H 0.2782 -0.0195 0.2409 0.039 Uiso 1 1 calc R U
H14C H 0.3426 -0.0657 0.1457 0.039 Uiso 1 1 calc R U
C15 C 0.14629(19) 0.07856(12) 0.01583(11) 0.0239(3) Uani 1 1 d . .
H15A H 0.2298 0.0300 -0.0163 0.036 Uiso 1 1 calc R U
H15B H 0.1345 0.1482 -0.0345 0.036 Uiso 1 1 calc R U
H15C H 0.0355 0.0533 0.0402 0.036 Uiso 1 1 calc R U
C16 C 0.37431(18) 0.13258(12) 0.06399(12) 0.0247(3) Uani 1 1 d . .
H16A H 0.4551 0.0926 0.0213 0.037 Uiso 1 1 calc R U
H16B H 0.4242 0.1299 0.1208 0.037 Uiso 1 1 calc R U
H16C H 0.3499 0.2056 0.0224 0.037 Uiso 1 1 calc R U
C17 C 0.18257(16) 0.33159(9) 0.42477(9) 0.0136(2) Uani 1 1 d . .
C18 C 0.34518(16) 0.35506(10) 0.41461(10) 0.0166(2) Uani 1 1 d . .
C19 C 0.42001(17) 0.31569(11) 0.50054(11) 0.0203(3) Uani 1 1 d . .
H19 H 0.5308 0.3303 0.4946 0.024 Uiso 1 1 calc R U
C20 C 0.33864(18) 0.25575(10) 0.59472(11) 0.0205(3) Uani 1 1 d . .
C21 C 0.17385(18) 0.23836(10) 0.60313(10) 0.0175(2) Uani 1 1 d . .
H21 H 0.1152 0.1995 0.6676 0.021 Uiso 1 1 calc R U
C22 C 0.09226(16) 0.27617(10) 0.51980(10) 0.0150(2) Uani 1 1 d . .
C23 C 0.43517(18) 0.42373(12) 0.31542(11) 0.0224(3) Uani 1 1 d . .
H23A H 0.5441 0.4338 0.3246 0.034 Uiso 1 1 calc R U
H23B H 0.3632 0.4918 0.2957 0.034 Uiso 1 1 calc R U
H23C H 0.4567 0.3902 0.2615 0.034 Uiso 1 1 calc R U
C24 C 0.4240(2) 0.21206(13) 0.68617(13) 0.0331(4) Uani 1 1 d . .
H24A H 0.5004 0.1469 0.6822 0.050 Uiso 1 1 calc R U
H24B H 0.3368 0.1978 0.7494 0.050 Uiso 1 1 calc R U
H24C H 0.4904 0.2631 0.6863 0.050 Uiso 1 1 calc R U
C25 C -0.08976(17) 0.26040(11) 0.53472(10) 0.0209(3) Uani 1 1 d . .
H25A H -0.0919 0.2055 0.5057 0.031 Uiso 1 1 calc R U
H25B H -0.1555 0.3259 0.5000 0.031 Uiso 1 1 calc R U
H25C H -0.1403 0.2395 0.6082 0.031 Uiso 1 1 calc R U
C27 C 0.31605(16) 0.31126(10) 0.15946(10) 0.0154(2) Uani 1 1 d . .
C26 C 0.24697(16) 0.15170(10) 0.33261(10) 0.0161(2) Uani 1 1 d . .
B1 B 0.2368(2) 0.70994(14) 0.13543(13) 0.0272(3) Uani 1 1 d . .
F1 F 0.22985(14) 0.61255(8) 0.12839(8) 0.0373(2) Uani 1 1 d . .
F2 F 0.28711(14) 0.77791(9) 0.03908(8) 0.0393(2) Uani 1 1 d . .
F3 F 0.3475(3) 0.69780(10) 0.19715(14) 0.0901(6) Uani 1 1 d . .
F4 F 0.07496(19) 0.75104(10) 0.17604(11) 0.0771(5) Uani 1 1 d . .

loop_
_atom_site_aniso_label
_atom_site_aniso_U_11
_atom_site_aniso_U_22
_atom_site_aniso_U_33
_atom_site_aniso_U_23
_atom_site_aniso_U_13
_atom_site_aniso_U_12
Fe2 0.01165(9) 0.01119(9) 0.01168(9) -0.00273(6) -0.00393(6) -0.00163(6)
P3 0.01293(14) 0.01154(14) 0.01269(14) -0.00277(11) -0.00437(11) -0.00232(11)
O2 0.0203(5) 0.0287(5) 0.0191(5) -0.0052(4) -0.0013(4) -0.0094(4)
O1 0.0253(5) 0.0203(5) 0.0250(5) -0.0003(4) -0.0119(4) 0.0008(4)
N1 0.0129(5) 0.0121(5) 0.0124(5) -0.0015(4) -0.0025(4) -0.0035(4)
N2 0.0132(5) 0.0143(5) 0.0119(5) -0.0032(4) -0.0021(4) -0.0042(4)
C1 0.0188(6) 0.0151(6) 0.0135(6) -0.0020(4) -0.0066(5) -0.0034(5)
C2 0.0139(5) 0.0144(6) 0.0128(5) -0.0006(4) -0.0030(4) -0.0048(4)
C3 0.0167(6) 0.0173(6) 0.0150(6) 0.0009(5) -0.0060(5) -0.0043(5)
C4 0.0174(6) 0.0157(6) 0.0171(6) 0.0017(5) -0.0050(5) -0.0014(5)
C5 0.0187(6) 0.0127(5) 0.0162(6) -0.0019(5) -0.0024(5) -0.0012(5)
C6 0.0144(6) 0.0137(5) 0.0132(5) -0.0020(4) -0.0017(4) -0.0037(4)
C7 0.0147(5) 0.0143(5) 0.0130(5) -0.0029(4) -0.0014(4) -0.0040(4)
C8 0.0245(7) 0.0154(6) 0.0171(6) -0.0063(5) -0.0046(5) -0.0013(5)
C9 0.0169(6) 0.0161(6) 0.0179(6) -0.0016(5) -0.0043(5) -0.0068(5)
C10 0.0148(6) 0.0233(7) 0.0267(7) -0.0049(6) -0.0023(5) -0.0050(5)
C11 0.0268(7) 0.0235(7) 0.0259(7) -0.0043(6) -0.0080(6) -0.0130(6)
C12 0.0282(7) 0.0178(6) 0.0188(6) -0.0001(5) -0.0052(5) -0.0084(5)
C13 0.0177(6) 0.0179(6) 0.0197(6) -0.0094(5) -0.0052(5) -0.0003(5)
C14 0.0315(8) 0.0184(7) 0.0286(7) -0.0098(6) -0.0110(6) 0.0059(6)
C15 0.0276(7) 0.0276(7) 0.0224(7) -0.0141(6) -0.0071(6) -0.0029(6)
C16 0.0175(6) 0.0312(8) 0.0296(7) -0.0185(6) 0.0005(5) -0.0033(6)
C17 0.0154(6) 0.0131(5) 0.0139(6) -0.0053(4) -0.0053(4) -0.0005(4)
C18 0.0157(6) 0.0176(6) 0.0186(6) -0.0082(5) -0.0030(5) -0.0023(5)
C19 0.0165(6) 0.0228(7) 0.0256(7) -0.0105(5) -0.0083(5) -0.0013(5)
C20 0.0254(7) 0.0169(6) 0.0227(7) -0.0077(5) -0.0131(5) 0.0026(5)
C21 0.0252(7) 0.0128(6) 0.0145(6) -0.0032(5) -0.0061(5) -0.0017(5)
C22 0.0170(6) 0.0130(5) 0.0157(6) -0.0049(4) -0.0040(5) -0.0020(4)
C23 0.0184(6) 0.0288(7) 0.0214(7) -0.0074(6) -0.0013(5) -0.0098(5)
C24 0.0408(9) 0.0322(8) 0.0310(8) -0.0045(7) -0.0244(7) -0.0022(7)
C25 0.0193(6) 0.0251(7) 0.0162(6) -0.0015(5) -0.0024(5) -0.0082(5)
C27 0.0171(6) 0.0159(6) 0.0148(6) -0.0047(5) -0.0070(5) -0.0009(5)
C26 0.0151(6) 0.0185(6) 0.0168(6) -0.0067(5) -0.0038(5) -0.0038(5)
B1 0.0351(9) 0.0282(8) 0.0202(8) -0.0084(6) -0.0112(7) 0.0001(7)
F1 0.0517(6) 0.0357(5) 0.0321(5) -0.0135(4) -0.0125(5) -0.0116(5)
F2 0.0393(6) 0.0526(6) 0.0277(5) -0.0065(4) 0.0003(4) -0.0271(5)
F3 0.1616(17) 0.0386(7) 0.1103(13) -0.0120(7) -0.1187(13) -0.0038(8)
F4 0.0746(10) 0.0428(7) 0.0579(8) 0.0042(6) 0.0386(7) 0.0106(6)

loop_
_atom_type_symbol
_atom_type_description
_atom_type_scat_dispersion_real
_atom_type_scat_dispersion_imag
_atom_type_scat_source
C C 0.0033 0.0016 'International Tables Vol C Tables 4.2.6.8 and 6.1.1.4'
H H 0.0000 0.0000 'International Tables Vol C Tables 4.2.6.8 and 6.1.1.4'
B B 0.0013 0.0007 'International Tables Vol C Tables 4.2.6.8 and 6.1.1.4'
N N 0.0061 0.0033 'International Tables Vol C Tables 4.2.6.8 and 6.1.1.4'
O O 0.0106 0.0060 'International Tables Vol C Tables 4.2.6.8 and 6.1.1.4'
F F 0.0171 0.0103 'International Tables Vol C Tables 4.2.6.8 and 6.1.1.4'
P P 0.1023 0.0942 'International Tables Vol C Tables 4.2.6.8 and 6.1.1.4'
Fe Fe 0.3463 0.8444 'International Tables Vol C Tables 4.2.6.8 and 6.1.1.4'

loop_
_geom_angle_atom_site_label_1
_geom_angle_atom_site_label_2
_geom_angle_atom_site_label_3
_geom_angle
C26 Fe2 C27 97.53(6)
C26 Fe2 N1 170.18(5)
C27 Fe2 N1 92.27(6)
C26 Fe2 N2 98.89(6)
C27 Fe2 N2 95.83(6)
N1 Fe2 N2 79.59(5)
C26 Fe2 P3 94.74(5)
C27 Fe2 P3 100.66(5)
N1 Fe2 P3 83.83(4)
N2 Fe2 P3 157.01(3)
C26 Fe2 H1 81.2(7)
C27 Fe2 H1 177.6(8)
N1 Fe2 H1 89.0(7)
N2 Fe2 H1 82.4(7)
P3 Fe2 H1 81.5(7)
C1 P3 C13 104.40(6)
C1 P3 C9 104.44(6)
C13 P3 C9 110.90(6)
C1 P3 Fe2 99.22(5)
C13 P3 Fe2 121.43(5)
C9 P3 Fe2 113.70(5)
C2 N1 C6 120.12(11)
C2 N1 Fe2 123.93(9)
C6 N1 Fe2 115.94(9)
C7 N2 C17 120.97(11)
C7 N2 Fe2 117.25(9)
C17 N2 Fe2 121.56(8)
C2 C1 P3 109.44(9)
C2 C1 H1A 109.8
P3 C1 H1A 109.8
C2 C1 H1B 109.8
P3 C1 H1B 109.8
H1A C1 H1B 108.2
N1 C2 C3 120.74(12)
N1 C2 C1 115.99(11)
C3 C2 C1 123.27(11)
C4 C3 C2 119.35(12)
C4 C3 H3 120.3
C2 C3 H3 120.3
C3 C4 C5 119.50(12)
C3 C4 H4 120.3
C5 C4 H4 120.3
C6 C5 C4 118.77(12)
C6 C5 H5 120.6
C4 C5 H5 120.6
N1 C6 C5 121.46(12)
N1 C6 C7 112.95(11)
C5 C6 C7 125.49(12)
N2 C7 C6 114.24(11)
N2 C7 C8 125.23(12)
C6 C7 C8 120.49(11)
C7 C8 H8A 109.5
C7 C8 H8B 109.5
H8A C8 H8B 109.5
C7 C8 H8C 109.5
H8A C8 H8C 109.5
H8B C8 H8C 109.5
C10 C9 C11 107.12(11)
C10 C9 C12 108.02(12)
C11 C9 C12 109.74(11)
C10 C9 P3 107.89(9)
C11 C9 P3 113.17(10)
C12 C9 P3 110.70(9)
C9 C10 H10A 109.5
C9 C10 H10B 109.5
H10A C10 H10B 109.5
C9 C10 H10C 109.5
H10A C10 H10C 109.5
H10B C10 H10C 109.5
C9 C11 H11A 109.5
C9 C11 H11B 109.5
H11A C11 H11B 109.5
C9 C11 H11C 109.5
H11A C11 H11C 109.5
H11B C11 H11C 109.5
C9 C12 H12A 109.5
C9 C12 H12B 109.5
H12A C12 H12B 109.5
C9 C12 H12C 109.5
H12A C12 H12C 109.5
H12B C12 H12C 109.5
C16 C13 C14 108.08(12)
C16 C13 C15 107.49(12)
C14 C13 C15 110.32(12)
C16 C13 P3 108.24(9)
C14 C13 P3 110.20(10)
C15 C13 P3 112.36(10)
C13 C14 H14A 109.5
C13 C14 H14B 109.5
H14A C14 H14B 109.5
C13 C14 H14C 109.5
H14A C14 H14C 109.5
H14B C14 H14C 109.5
C13 C15 H15A 109.5
C13 C15 H15B 109.5
H15A C15 H15B 109.5
C13 C15 H15C 109.5
H15A C15 H15C 109.5
H15B C15 H15C 109.5
C13 C16 H16A 109.5
C13 C16 H16B 109.5
H16A C16 H16B 109.5
C13 C16 H16C 109.5
H16A C16 H16C 109.5
H16B C16 H16C 109.5
C18 C17 C22 121.47(12)
C18 C17 N2 119.96(11)
C22 C17 N2 118.52(11)
C19 C18 C17 117.81(12)
C19 C18 C23 120.47(12)
C17 C18 C23 121.68(12)
C20 C19 C18 122.45(13)
C20 C19 H19 118.8
C18 C19 H19 118.8
C19 C20 C21 118.05(13)
C19 C20 C24 121.42(14)
C21 C20 C24 120.51(14)
C20 C21 C22 121.99(13)
C20 C21 H21 119.0
C22 C21 H21 119.0
C21 C22 C17 118.04(12)
C21 C22 C25 119.70(12)
C17 C22 C25 122.21(12)
C18 C23 H23A 109.5
C18 C23 H23B 109.5
H23A C23 H23B 109.5
C18 C23 H23C 109.5
H23A C23 H23C 109.5
H23B C23 H23C 109.5
C20 C24 H24A 109.5
C20 C24 H24B 109.5
H24A C24 H24B 109.5
C20 C24 H24C 109.5
H24A C24 H24C 109.5
H24B C24 H24C 109.5
C22 C25 H25A 109.5
C22 C25 H25B 109.5
H25A C25 H25B 109.5
C22 C25 H25C 109.5
H25A C25 H25C 109.5
H25B C25 H25C 109.5
O2 C27 Fe2 176.59(12)
O1 C26 Fe2 176.95(12)
F3 B1 F4 110.58(17)
F3 B1 F2 110.82(17)
F4 B1 F2 107.62(14)
F3 B1 F1 108.99(14)
F4 B1 F1 108.33(16)
F2 B1 F1 110.47(13)

loop_
_geom_bond_atom_site_label_1
_geom_bond_atom_site_label_2
_geom_bond_distance
Fe2 C26 1.7650(15)
Fe2 C27 1.8266(15)
Fe2 N1 1.9668(13)
Fe2 N2 1.9851(12)
Fe2 P3 2.2329(6)
Fe2 H1 1.416(18)
P3 C1 1.8451(15)
P3 C13 1.8812(15)
P3 C9 1.8862(15)
O2 C27 1.1403(17)
O1 C26 1.1470(17)
N1 C2 1.3472(16)
N1 C6 1.3572(16)
N2 C7 1.2925(17)
N2 C17 1.4439(16)
C1 C2 1.5000(18)
C1 H1A 0.9900
C1 H1B 0.9900
C2 C3 1.3968(18)
C3 C4 1.386(2)
C3 H3 0.9500
C4 C5 1.3929(19)
C4 H4 0.9500
C5 C6 1.3855(18)
C5 H5 0.9500
C6 C7 1.4686(17)
C7 C8 1.4885(18)
C8 H8A 0.9800
C8 H8B 0.9800
C8 H8C 0.9800
C9 C10 1.537(2)
C9 C11 1.5403(19)
C9 C12 1.5408(19)
C10 H10A 0.9800
C10 H10B 0.9800
C10 H10C 0.9800
C11 H11A 0.9800
C11 H11B 0.9800
C11 H11C 0.9800
C12 H12A 0.9800
C12 H12B 0.9800
C12 H12C 0.9800
C13 C16 1.535(2)
C13 C14 1.536(2)
C13 C15 1.5378(18)
C14 H14A 0.9800
C14 H14B 0.9800
C14 H14C 0.9800
C15 H15A 0.9800
C15 H15B 0.9800
C15 H15C 0.9800
C16 H16A 0.9800
C16 H16B 0.9800
C16 H16C 0.9800
C17 C18 1.4008(18)
C17 C22 1.4041(18)
C18 C19 1.3919(19)
C18 C23 1.508(2)
C19 C20 1.390(2)
C19 H19 0.9500
C20 C21 1.392(2)
C20 C24 1.509(2)
C21 C22 1.3941(18)
C21 H21 0.9500
C22 C25 1.5055(18)
C23 H23A 0.9800
C23 H23B 0.9800
C23 H23C 0.9800
C24 H24A 0.9800
C24 H24B 0.9800
C24 H24C 0.9800
C25 H25A 0.9800
C25 H25B 0.9800
C25 H25C 0.9800
B1 F3 1.363(2)
B1 F4 1.377(2)
B1 F2 1.383(2)
B1 F1 1.390(2)

loop_
_geom_torsion_atom_site_label_1
_geom_torsion_atom_site_label_2
_geom_torsion_atom_site_label_3
_geom_torsion_atom_site_label_4
_geom_torsion
C13 P3 C1 C2 -153.66(9)
C9 P3 C1 C2 89.82(10)
Fe2 P3 C1 C2 -27.71(9)
C6 N1 C2 C3 -2.16(18)
Fe2 N1 C2 C3 176.74(9)
C6 N1 C2 C1 178.05(11)
Fe2 N1 C2 C1 -3.05(15)
P3 C1 C2 N1 22.31(14)
P3 C1 C2 C3 -157.47(10)
N1 C2 C3 C4 0.67(19)
C1 C2 C3 C4 -179.56(12)
C2 C3 C4 C5 1.58(19)
C3 C4 C5 C6 -2.30(19)
C2 N1 C6 C5 1.40(18)
Fe2 N1 C6 C5 -177.58(9)
C2 N1 C6 C7 177.93(11)
Fe2 N1 C6 C7 -1.05(13)
C4 C5 C6 N1 0.84(19)
C4 C5 C6 C7 -175.24(12)
C17 N2 C7 C6 -173.31(10)
Fe2 N2 C7 C6 1.36(14)
C17 N2 C7 C8 4.40(19)
Fe2 N2 C7 C8 179.07(10)
N1 C6 C7 N2 -0.20(16)
C5 C6 C7 N2 176.17(12)
N1 C6 C7 C8 -178.03(11)
C5 C6 C7 C8 -1.66(19)
C1 P3 C9 C10 -48.40(11)
C13 P3 C9 C10 -160.31(9)
Fe2 P3 C9 C10 58.69(10)
C1 P3 C9 C11 69.93(11)
C13 P3 C9 C11 -41.98(11)
Fe2 P3 C9 C11 177.02(8)
C1 P3 C9 C12 -166.40(9)
C13 P3 C9 C12 81.69(11)
Fe2 P3 C9 C12 -59.31(10)
C1 P3 C13 C16 80.22(11)
C9 P3 C13 C16 -167.84(9)
Fe2 P3 C13 C16 -30.32(11)
C1 P3 C13 C14 -161.79(10)
C9 P3 C13 C14 -49.85(11)
Fe2 P3 C13 C14 87.68(10)
C1 P3 C13 C15 -38.32(11)
C9 P3 C13 C15 73.62(11)
Fe2 P3 C13 C15 -148.86(8)
C7 N2 C17 C18 -92.31(15)
Fe2 N2 C17 C18 93.26(13)
C7 N2 C17 C22 90.22(15)
Fe2 N2 C17 C22 -84.22(13)
C22 C17 C18 C19 4.17(19)
N2 C17 C18 C19 -173.23(11)
C22 C17 C18 C23 -173.72(12)
N2 C17 C18 C23 8.88(18)
C17 C18 C19 C20 -0.7(2)
C23 C18 C19 C20 177.23(13)
C18 C19 C20 C21 -2.4(2)
C18 C19 C20 C24 178.69(13)
C19 C20 C21 C22 2.1(2)
C24 C20 C21 C22 -178.97(13)
C20 C21 C22 C17 1.22(19)
C20 C21 C22 C25 -176.47(12)
C18 C17 C22 C21 -4.43(18)
N2 C17 C22 C21 173.01(11)
C18 C17 C22 C25 173.19(12)
N2 C17 C22 C25 -9.37(18)
